data_4105237
loop_
_publ_author_name
'Michaela Zirngast'
'Michaela Flock'
'Judith Baumgartner'
'Christoph Marschner'

_publ_section_title
;
 Group 4 Metallocene Complexes of Disilenes, Digermenes, and a Silagermene
;
_journal_name_full 'Journal of the American Chemical Society'
_journal_page_first 15952
_journal_page_last 15962
_journal_paper_doi 10.1021/ja905654r
_journal_volume 131
_journal_year 2009
_chemical_formula_sum 'C32 H63 Ge2 Hf P Si4'
_chemical_formula_weight 914.82
_chemical_name_systematic
;
 ?
;
_space_group_IT_number 14
_symmetry_cell_setting monoclinic
_symmetry_space_group_name_Hall '-P 2ybc'
_symmetry_space_group_name_H-M 'P 1 21/c 1'
_atom_sites_solution_hydrogens geom
_atom_sites_solution_primary direct
_atom_sites_solution_secondary difmap
_audit_creation_method SHELXL-97
_cell_angle_alpha 90.00
_cell_angle_beta 110.94(3)
_cell_angle_gamma 90.00
_cell_formula_units_Z 4
_cell_length_a 16.908(3)
_cell_length_b 10.926(2)
_cell_length_c 23.415(5)
_cell_measurement_reflns_used 7977
_cell_measurement_temperature 100(2)
_cell_measurement_theta_max 52.508
_cell_measurement_theta_min 4.527
_cell_volume 4039.9(16)
_computing_cell_refinement 'Bruker XSCANS'
_computing_data_collection 'Bruker XSCANS'
_computing_data_reduction 'Bruker SHELXTL'
_computing_molecular_graphics 'Bruker SHELXTL'
_computing_publication_material 'Bruker SHELXTL'
_computing_structure_refinement 'SHELXL-97 (Sheldrick, 1997)'
_computing_structure_solution 'SHELXS-97 (Sheldrick, 1990)'
_diffrn_ambient_temperature 100(2)
_diffrn_measured_fraction_theta_full 0.997
_diffrn_measured_fraction_theta_max 0.997
_diffrn_measurement_device_type 'SMART APEX'
_diffrn_measurement_method '\w scans'
_diffrn_radiation_monochromator graphite
_diffrn_radiation_source 'fine-focus sealed tube'
_diffrn_radiation_type MoK\a
_diffrn_radiation_wavelength 0.71073
_diffrn_reflns_av_R_equivalents 0.0592
_diffrn_reflns_av_sigmaI/netI 0.0552
_diffrn_reflns_limit_h_max 21
_diffrn_reflns_limit_h_min -21
_diffrn_reflns_limit_k_max 13
_diffrn_reflns_limit_k_min -13
_diffrn_reflns_limit_l_max 29
_diffrn_reflns_limit_l_min -29
_diffrn_reflns_number 31022
_diffrn_reflns_theta_full 26.35
_diffrn_reflns_theta_max 26.35
_diffrn_reflns_theta_min 1.85
_exptl_absorpt_coefficient_mu 4.220
_exptl_absorpt_correction_T_max 0.4308
_exptl_absorpt_correction_T_min 0.2831
_exptl_absorpt_correction_type multi-scan
_exptl_absorpt_process_details SADABS
_exptl_crystal_colour orange
_exptl_crystal_density_diffrn 1.504
_exptl_crystal_description blocks
_exptl_crystal_F_000 1848
_exptl_crystal_size_max 0.40
_exptl_crystal_size_mid 0.34
_exptl_crystal_size_min 0.24
_refine_diff_density_max 3.247
_refine_diff_density_min -0.888
_refine_diff_density_rms 0.171
_refine_ls_extinction_method none
_refine_ls_goodness_of_fit_ref 1.073
_refine_ls_hydrogen_treatment constr
_refine_ls_matrix_type full
_refine_ls_number_parameters 377
_refine_ls_number_reflns 8201
_refine_ls_number_restraints 0
_refine_ls_restrained_S_all 1.073
_refine_ls_R_factor_all 0.0578
_refine_ls_R_factor_gt 0.0452
_refine_ls_shift/su_max 0.024
_refine_ls_shift/su_mean 0.000
_refine_ls_structure_factor_coef Fsqd
_refine_ls_weighting_details 'calc w=1/[\s^2^(Fo^2^)+(0.0435P)^2^+3.8278P] where P=(Fo^2^+2Fc^2^)/3'
_refine_ls_weighting_scheme calc
_refine_ls_wR_factor_gt 0.0901
_refine_ls_wR_factor_ref 0.0947
_reflns_number_gt 6932
_reflns_number_total 8201
_reflns_threshold_expression >2sigma(I)
_cod_data_source_file ja905654r_si_002_4.cif
_cod_data_source_block 431j_9
_cod_original_cell_volume 4039.9(14)
_cod_database_code 4105237

loop_
_symmetry_equiv_pos_as_xyz
'x, y, z'
'-x, y+1/2, -z+1/2'
'-x, -y, -z'
'x, -y-1/2, z-1/2'

loop_
_atom_site_label
_atom_site_type_symbol
_atom_site_fract_x
_atom_site_fract_y
_atom_site_fract_z
_atom_site_U_iso_or_equiv
_atom_site_adp_type
_atom_site_occupancy
_atom_site_symmetry_multiplicity
_atom_site_calc_flag
_atom_site_refinement_flags
Hf1 Hf 0.266543(13) -0.017526(19) 0.067284(10) 0.01241(7) Uani 1 1 d .
Ge1 Ge 0.26381(3) 0.20982(5) 0.12773(2) 0.01404(13) Uani 1 1 d .
Ge2 Ge 0.25794(3) 0.22505(5) 0.02173(3) 0.01350(13) Uani 1 1 d .
Si1 Si 0.15436(9) 0.30107(14) 0.15776(7) 0.0181(3) Uani 1 1 d .
Si2 Si 0.38500(10) 0.30192(14) 0.20347(7) 0.0191(3) Uani 1 1 d .
Si3 Si 0.36689(9) 0.34442(14) 0.00572(7) 0.0182(3) Uani 1 1 d .
Si4 Si 0.13349(9) 0.33012(13) -0.04039(7) 0.0167(3) Uani 1 1 d .
P1 P 0.26635(9) -0.05906(13) -0.04767(7) 0.0183(3) Uani 1 1 d .
C1 C 0.2012(4) 0.9355(6) 0.2824(3) 0.0302(15) Uani 1 1 d .
H1 H 0.2008 1.0193 0.2930 0.036 Uiso 1 1 calc R
C2 C 0.2787(4) 0.7586(6) 0.2739(3) 0.0310(14) Uani 1 1 d .
H2 H 0.3309 0.7200 0.2783 0.037 Uiso 1 1 calc R
C3 C 0.2038(4) 0.6935(6) 0.2531(3) 0.0296(14) Uani 1 1 d .
H3 H 0.2044 0.6096 0.2425 0.036 Uiso 1 1 calc R
C4 C 0.0424(4) 0.9327(7) 0.2544(3) 0.0431(18) Uani 1 1 d .
H4A H -0.0044 0.8832 0.2275 0.065 Uiso 1 1 calc R
H4B H 0.0407 1.0142 0.2364 0.065 Uiso 1 1 calc R
H4C H 0.0371 0.9404 0.2945 0.065 Uiso 1 1 calc R
C5 C 0.1255(4) 0.8715(6) 0.2615(3) 0.0262(13) Uani 1 1 d .
C6 C 0.1285(4) 0.7491(6) 0.2475(3) 0.0295(14) Uani 1 1 d .
H6 H 0.0776 0.7026 0.2338 0.035 Uiso 1 1 calc R
C7 C 0.2764(4) 0.8811(6) 0.2882(3) 0.0327(15) Uani 1 1 d .
H7 H 0.3273 0.9275 0.3021 0.039 Uiso 1 1 calc R
C8 C 0.4238(3) 0.0093(5) 0.1134(3) 0.0217(12) Uani 1 1 d .
H8 H 0.4469 0.0856 0.1077 0.026 Uiso 1 1 calc R
C9 C 0.4115(3) -0.0935(5) 0.0755(3) 0.0251(13) Uani 1 1 d .
H9 H 0.4268 -0.0998 0.0404 0.030 Uiso 1 1 calc R
C10 C 0.3729(4) -0.1855(5) 0.0980(3) 0.0279(14) Uani 1 1 d .
H10 H 0.3554 -0.2635 0.0800 0.033 Uiso 1 1 calc R
C11 C 0.3646(3) -0.1413(5) 0.1522(3) 0.0225(13) Uani 1 1 d .
H11 H 0.3420 -0.1853 0.1779 0.027 Uiso 1 1 calc R
C12 C 0.3955(3) -0.0209(5) 0.1615(3) 0.0231(13) Uani 1 1 d .
H12 H 0.3971 0.0311 0.1945 0.028 Uiso 1 1 calc R
C13 C 0.1120(3) -0.0444(5) 0.0080(3) 0.0177(12) Uani 1 1 d .
H13 H 0.0873 -0.0036 -0.0301 0.021 Uiso 1 1 calc R
C14 C 0.1183(3) 0.0015(5) 0.0650(3) 0.0240(13) Uani 1 1 d .
H14 H 0.0982 0.0790 0.0724 0.029 Uiso 1 1 calc R
C15 C 0.1596(4) -0.0866(6) 0.1099(3) 0.0270(14) Uani 1 1 d .
H15 H 0.1731 -0.0786 0.1528 0.032 Uiso 1 1 calc R
C16 C 0.1770(3) -0.1877(5) 0.0796(3) 0.0256(14) Uani 1 1 d .
H16 H 0.2036 -0.2613 0.0984 0.031 Uiso 1 1 calc R
C17 C 0.1483(3) -0.1617(5) 0.0167(3) 0.0198(12) Uani 1 1 d .
H17 H 0.1528 -0.2141 -0.0143 0.024 Uiso 1 1 calc R
C18 C 0.1244(4) 0.4605(5) 0.1272(3) 0.0268(14) Uani 1 1 d .
H18A H 0.0948 0.4570 0.0828 0.040 Uiso 1 1 calc R
H18B H 0.1757 0.5103 0.1364 0.040 Uiso 1 1 calc R
H18C H 0.0872 0.4972 0.1464 0.040 Uiso 1 1 calc R
C19 C 0.0513(4) 0.2160(6) 0.1401(3) 0.0302(15) Uani 1 1 d .
H19A H 0.0165 0.2572 0.1600 0.045 Uiso 1 1 calc R
H19B H 0.0629 0.1319 0.1554 0.045 Uiso 1 1 calc R
H19C H 0.0209 0.2146 0.0958 0.045 Uiso 1 1 calc R
C20 C 0.1922(4) 0.3151(6) 0.2439(3) 0.0268(14) Uani 1 1 d .
H20A H 0.2451 0.3619 0.2586 0.040 Uiso 1 1 calc R
H20B H 0.2019 0.2332 0.2623 0.040 Uiso 1 1 calc R
H20C H 0.1491 0.3573 0.2556 0.040 Uiso 1 1 calc R
C21 C 0.3695(4) 0.4705(5) 0.2130(3) 0.0274(14) Uani 1 1 d .
H21A H 0.3197 0.4826 0.2244 0.041 Uiso 1 1 calc R
H21B H 0.3612 0.5129 0.1744 0.041 Uiso 1 1 calc R
H21C H 0.4197 0.5036 0.2452 0.041 Uiso 1 1 calc R
C22 C 0.4087(4) 0.2281(6) 0.2807(3) 0.0267(14) Uani 1 1 d .
H22A H 0.4506 0.2773 0.3121 0.040 Uiso 1 1 calc R
H22B H 0.4311 0.1456 0.2802 0.040 Uiso 1 1 calc R
H22C H 0.3565 0.2231 0.2898 0.040 Uiso 1 1 calc R
C23 C 0.4884(3) 0.2910(5) 0.1901(3) 0.0251(13) Uani 1 1 d .
H23A H 0.5310 0.3421 0.2200 0.038 Uiso 1 1 calc R
H23B H 0.4803 0.3196 0.1487 0.038 Uiso 1 1 calc R
H23C H 0.5076 0.2057 0.1946 0.038 Uiso 1 1 calc R
C24 C 0.4730(3) 0.2668(5) 0.0245(3) 0.0247(13) Uani 1 1 d .
H24A H 0.5093 0.3164 0.0090 0.037 Uiso 1 1 calc R
H24B H 0.4649 0.1858 0.0052 0.037 Uiso 1 1 calc R
H24C H 0.4999 0.2578 0.0689 0.037 Uiso 1 1 calc R
C25 C 0.3359(4) 0.3881(5) -0.0771(3) 0.0278(14) Uani 1 1 d .
H25A H 0.2867 0.4428 -0.0886 0.042 Uiso 1 1 calc R
H25B H 0.3215 0.3142 -0.1025 0.042 Uiso 1 1 calc R
H25C H 0.3833 0.4300 -0.0835 0.042 Uiso 1 1 calc R
C26 C 0.3855(4) 0.4938(5) 0.0477(3) 0.0287(14) Uani 1 1 d .
H26A H 0.4082 0.4784 0.0919 0.043 Uiso 1 1 calc R
H26B H 0.3320 0.5385 0.0370 0.043 Uiso 1 1 calc R
H26C H 0.4262 0.5425 0.0363 0.043 Uiso 1 1 calc R
C27 C 0.0362(3) 0.2851(5) -0.0254(3) 0.0233(13) Uani 1 1 d .
H27A H 0.0457 0.2963 0.0181 0.035 Uiso 1 1 calc R
H27B H 0.0232 0.1989 -0.0365 0.035 Uiso 1 1 calc R
H27C H -0.0114 0.3363 -0.0500 0.035 Uiso 1 1 calc R
C28 C 0.1449(4) 0.5011(5) -0.0307(3) 0.0249(13) Uani 1 1 d .
H28A H 0.0895 0.5399 -0.0504 0.037 Uiso 1 1 calc R
H28B H 0.1844 0.5310 -0.0496 0.037 Uiso 1 1 calc R
H28C H 0.1667 0.5213 0.0130 0.037 Uiso 1 1 calc R
C29 C 0.1062(4) 0.3032(5) -0.1247(3) 0.0295(14) Uani 1 1 d .
H29A H 0.0838 0.2201 -0.1352 0.044 Uiso 1 1 calc R
H29B H 0.1572 0.3128 -0.1350 0.044 Uiso 1 1 calc R
H29C H 0.0634 0.3627 -0.1480 0.044 Uiso 1 1 calc R
C30 C 0.1677(4) -0.0314(6) -0.1114(3) 0.0310(15) Uani 1 1 d .
H30A H 0.1505 0.0541 -0.1106 0.046 Uiso 1 1 calc R
H30B H 0.1234 -0.0855 -0.1079 0.046 Uiso 1 1 calc R
H30C H 0.1760 -0.0479 -0.1500 0.046 Uiso 1 1 calc R
C31 C 0.3404(4) 0.0209(6) -0.0757(3) 0.0333(15) Uani 1 1 d .
H31A H 0.3367 -0.0137 -0.1152 0.050 Uiso 1 1 calc R
H31B H 0.3982 0.0110 -0.0463 0.050 Uiso 1 1 calc R
H31C H 0.3260 0.1081 -0.0806 0.050 Uiso 1 1 calc R
C32 C 0.2871(4) -0.2184(5) -0.0634(3) 0.0262(14) Uani 1 1 d .
H32A H 0.2775 -0.2275 -0.1070 0.039 Uiso 1 1 calc R
H32B H 0.2489 -0.2731 -0.0524 0.039 Uiso 1 1 calc R
H32C H 0.3459 -0.2394 -0.0392 0.039 Uiso 1 1 calc R

loop_
_atom_site_aniso_label
_atom_site_aniso_U_11
_atom_site_aniso_U_22
_atom_site_aniso_U_33
_atom_site_aniso_U_23
_atom_site_aniso_U_13
_atom_site_aniso_U_12
Hf1 0.01233(12) 0.00947(11) 0.01446(12) 0.00003(8) 0.00359(9) -0.00016(8)
Ge1 0.0133(3) 0.0133(3) 0.0150(3) -0.0014(2) 0.0044(2) -0.0002(2)
Ge2 0.0136(3) 0.0108(3) 0.0165(3) 0.0002(2) 0.0059(2) -0.0003(2)
Si1 0.0175(8) 0.0174(8) 0.0205(8) -0.0040(6) 0.0080(7) -0.0002(6)
Si2 0.0165(8) 0.0193(8) 0.0186(8) -0.0044(6) 0.0028(7) -0.0024(6)
Si3 0.0180(8) 0.0151(8) 0.0230(8) 0.0021(6) 0.0090(7) -0.0020(6)
Si4 0.0163(8) 0.0122(7) 0.0191(8) 0.0013(6) 0.0032(6) 0.0000(6)
P1 0.0233(8) 0.0152(7) 0.0175(7) -0.0003(6) 0.0088(6) 0.0002(6)
C1 0.041(4) 0.019(3) 0.034(4) -0.008(3) 0.017(3) -0.008(3)
C2 0.026(3) 0.040(4) 0.026(3) 0.004(3) 0.009(3) 0.002(3)
C3 0.041(4) 0.022(3) 0.022(3) -0.004(2) 0.007(3) 0.000(3)
C4 0.042(4) 0.042(4) 0.042(4) -0.001(3) 0.011(4) 0.007(3)
C5 0.035(4) 0.029(3) 0.017(3) -0.004(2) 0.013(3) -0.003(3)
C6 0.031(4) 0.031(3) 0.026(3) -0.002(3) 0.009(3) -0.009(3)
C7 0.032(4) 0.040(4) 0.024(3) -0.002(3) 0.008(3) -0.014(3)
C8 0.012(3) 0.020(3) 0.029(3) 0.005(2) 0.003(2) 0.004(2)
C9 0.013(3) 0.036(4) 0.024(3) 0.003(3) 0.004(3) 0.012(2)
C10 0.021(3) 0.016(3) 0.034(4) -0.004(3) -0.004(3) 0.011(2)
C11 0.019(3) 0.020(3) 0.020(3) 0.007(2) -0.004(2) 0.000(2)
C12 0.021(3) 0.020(3) 0.020(3) 0.001(2) -0.001(2) 0.008(2)
C13 0.012(3) 0.018(3) 0.021(3) -0.002(2) 0.004(2) -0.005(2)
C14 0.017(3) 0.023(3) 0.035(4) -0.011(3) 0.012(3) -0.005(2)
C15 0.023(3) 0.036(4) 0.026(3) -0.004(3) 0.014(3) -0.012(3)
C16 0.018(3) 0.017(3) 0.039(4) 0.007(3) 0.007(3) -0.006(2)
C17 0.017(3) 0.018(3) 0.025(3) -0.003(2) 0.008(2) -0.006(2)
C18 0.029(3) 0.019(3) 0.032(4) -0.002(3) 0.010(3) 0.005(2)
C19 0.025(3) 0.032(4) 0.044(4) -0.011(3) 0.025(3) -0.004(3)
C20 0.032(3) 0.030(3) 0.021(3) -0.006(3) 0.013(3) -0.001(3)
C21 0.026(3) 0.022(3) 0.035(4) -0.012(3) 0.013(3) -0.009(3)
C22 0.026(3) 0.033(4) 0.018(3) -0.003(3) 0.005(3) -0.001(3)
C23 0.016(3) 0.027(3) 0.028(3) -0.006(3) 0.002(3) -0.006(2)
C24 0.016(3) 0.025(3) 0.033(4) 0.002(3) 0.009(3) 0.000(2)
C25 0.034(4) 0.022(3) 0.032(4) 0.004(3) 0.017(3) -0.003(3)
C26 0.030(3) 0.014(3) 0.042(4) 0.004(3) 0.013(3) -0.005(2)
C27 0.014(3) 0.018(3) 0.035(4) 0.003(2) 0.006(3) -0.002(2)
C28 0.026(3) 0.008(3) 0.039(4) -0.001(2) 0.010(3) 0.001(2)
C29 0.039(4) 0.021(3) 0.019(3) 0.005(2) 0.000(3) 0.004(3)
C30 0.040(4) 0.031(4) 0.019(3) 0.002(3) 0.007(3) 0.010(3)
C31 0.043(4) 0.030(3) 0.035(4) -0.002(3) 0.023(3) -0.009(3)
C32 0.037(4) 0.018(3) 0.028(3) -0.006(2) 0.017(3) 0.000(3)

loop_
_atom_type_symbol
_atom_type_description
_atom_type_scat_dispersion_real
_atom_type_scat_dispersion_imag
_atom_type_scat_source
C C 0.0033 0.0016 'International Tables Vol C Tables 4.2.6.8 and 6.1.1.4'
H H 0.0000 0.0000 'International Tables Vol C Tables 4.2.6.8 and 6.1.1.4'
Si Si 0.0817 0.0704 'International Tables Vol C Tables 4.2.6.8 and 6.1.1.4'
P P 0.1023 0.0942 'International Tables Vol C Tables 4.2.6.8 and 6.1.1.4'
Ge Ge 0.1547 1.8001 'International Tables Vol C Tables 4.2.6.8 and 6.1.1.4'
Hf Hf -0.5830 6.1852 'International Tables Vol C Tables 4.2.6.8 and 6.1.1.4'

loop_
_geom_angle_atom_site_label_1
_geom_angle_atom_site_label_2
_geom_angle_atom_site_label_3
_geom_angle
C15 Hf1 C16 32.82(19)
C15 Hf1 C11 83.5(2)
C16 Hf1 C11 76.07(19)
C15 Hf1 C17 54.55(19)
C16 Hf1 C17 32.86(18)
C11 Hf1 C17 103.24(18)
C15 Hf1 C12 100.0(2)
C16 Hf1 C12 105.30(19)
C11 Hf1 C12 32.79(18)
C17 Hf1 C12 135.51(18)
C15 Hf1 C10 102.4(2)
C16 Hf1 C10 79.7(2)
C11 Hf1 C10 32.98(19)
C17 Hf1 C10 92.59(19)
C12 Hf1 C10 54.49(19)
C15 Hf1 C14 33.01(19)
C16 Hf1 C14 54.17(19)
C11 Hf1 C14 116.1(2)
C17 Hf1 C14 54.02(18)
C12 Hf1 C14 125.1(2)
C10 Hf1 C14 133.2(2)
C15 Hf1 C13 54.43(19)
C16 Hf1 C13 54.23(18)
C11 Hf1 C13 130.26(18)
C17 Hf1 C13 32.70(17)
C12 Hf1 C13 154.38(19)
C10 Hf1 C13 125.28(18)
C14 Hf1 C13 32.37(18)
C15 Hf1 C8 132.7(2)
C16 Hf1 C8 129.52(19)
C11 Hf1 C8 54.31(18)
C17 Hf1 C8 145.94(18)
C12 Hf1 C8 32.85(19)
C10 Hf1 C8 54.25(19)
C14 Hf1 C8 154.51(19)
C13 Hf1 C8 172.53(18)
C15 Hf1 C9 134.2(2)
C16 Hf1 C9 111.13(19)
C11 Hf1 C9 53.77(19)
C17 Hf1 C9 114.86(19)
C12 Hf1 C9 53.78(19)
C10 Hf1 C9 32.36(19)
C14 Hf1 C9 165.28(19)
C13 Hf1 C9 142.76(18)
C8 Hf1 C9 32.32(18)
C15 Hf1 P1 127.14(14)
C16 Hf1 P1 101.83(15)
C11 Hf1 P1 117.64(14)
C17 Hf1 P1 73.02(13)
C12 Hf1 P1 124.35(14)
C10 Hf1 P1 84.72(15)
C14 Hf1 P1 110.21(14)
C13 Hf1 P1 78.51(13)
C8 Hf1 P1 94.11(14)
C9 Hf1 P1 71.33(14)
C15 Hf1 Ge2 119.27(15)
C16 Hf1 Ge2 142.36(14)
C11 Hf1 Ge2 137.57(13)
C17 Hf1 Ge2 119.18(13)
C12 Hf1 Ge2 104.94(13)
C10 Hf1 Ge2 136.97(15)
C14 Hf1 Ge2 89.87(14)
C13 Hf1 Ge2 89.91(12)
C8 Hf1 Ge2 87.51(13)
C9 Hf1 Ge2 104.67(14)
P1 Hf1 Ge2 78.64(3)
Si2 Ge1 Si1 98.77(6)
Si2 Ge1 Ge2 115.73(5)
Si1 Ge1 Ge2 120.53(5)
Si2 Ge1 Hf1 124.60(4)
Si1 Ge1 Hf1 130.54(4)
Ge2 Ge1 Hf1 63.99(2)
Si4 Ge2 Si3 101.72(6)
Si4 Ge2 Ge1 110.97(5)
Si3 Ge2 Ge1 116.12(5)
Si4 Ge2 Hf1 126.46(4)
Si3 Ge2 Hf1 128.91(4)
Ge1 Ge2 Hf1 65.097(19)
C18 Si1 C19 105.7(3)
C18 Si1 C20 105.9(3)
C19 Si1 C20 101.9(3)
C18 Si1 Ge1 113.6(2)
C19 Si1 Ge1 118.45(19)
C20 Si1 Ge1 110.0(2)
C21 Si2 C23 104.9(3)
C21 Si2 C22 107.1(3)
C23 Si2 C22 103.9(3)
C21 Si2 Ge1 112.3(2)
C23 Si2 Ge1 116.62(19)
C22 Si2 Ge1 111.18(19)
C26 Si3 C25 104.7(3)
C26 Si3 C24 107.6(3)
C25 Si3 C24 104.2(3)
C26 Si3 Ge2 112.8(2)
C25 Si3 Ge2 110.7(2)
C24 Si3 Ge2 116.05(19)
C27 Si4 C28 107.3(3)
C27 Si4 C29 104.7(3)
C28 Si4 C29 104.9(3)
C27 Si4 Ge2 113.82(19)
C28 Si4 Ge2 111.98(19)
C29 Si4 Ge2 113.4(2)
C30 P1 C31 99.8(3)
C30 P1 C32 100.2(3)
C31 P1 C32 100.1(3)
C30 P1 Hf1 117.3(2)
C31 P1 Hf1 121.0(2)
C32 P1 Hf1 115.0(2)
C7 C1 C5 121.7(6)
C3 C2 C7 118.9(6)
C6 C3 C2 120.5(6)
C6 C5 C1 117.8(6)
C6 C5 C4 120.8(6)
C1 C5 C4 121.4(6)
C3 C6 C5 121.0(6)
C1 C7 C2 120.2(6)
C9 C8 C12 107.6(5)
C9 C8 Hf1 74.8(3)
C12 C8 Hf1 72.9(3)
C10 C9 C8 108.8(5)
C10 C9 Hf1 72.3(3)
C8 C9 Hf1 72.8(3)
C9 C10 C11 107.6(5)
C9 C10 Hf1 75.4(3)
C11 C10 Hf1 73.3(3)
C12 C11 C10 108.0(5)
C12 C11 Hf1 73.7(3)
C10 C11 Hf1 73.7(3)
C11 C12 C8 108.0(5)
C11 C12 Hf1 73.5(3)
C8 C12 Hf1 74.2(3)
C14 C13 C17 108.1(5)
C14 C13 Hf1 73.7(3)
C17 C13 Hf1 73.1(3)
C13 C14 C15 108.4(5)
C13 C14 Hf1 73.9(3)
C15 C14 Hf1 72.6(3)
C16 C15 C14 107.3(5)
C16 C15 Hf1 73.7(3)
C14 C15 Hf1 74.4(3)
C15 C16 C17 108.4(5)
C15 C16 Hf1 73.4(3)
C17 C16 Hf1 73.9(3)
C16 C17 C13 107.8(5)
C16 C17 Hf1 73.3(3)
C13 C17 Hf1 74.2(3)

loop_
_geom_bond_atom_site_label_1
_geom_bond_atom_site_label_2
_geom_bond_distance
Hf1 C15 2.475(5)
Hf1 C16 2.479(5)
Hf1 C11 2.484(5)
Hf1 C17 2.487(5)
Hf1 C12 2.487(5)
Hf1 C10 2.489(5)
Hf1 C14 2.497(5)
Hf1 C13 2.500(5)
Hf1 C8 2.503(5)
Hf1 C9 2.529(5)
Hf1 P1 2.7284(15)
Hf1 Ge2 2.8413(8)
Ge1 Si2 2.3998(18)
Ge1 Si1 2.4173(16)
Ge1 Ge2 2.4538(9)
Ge2 Si4 2.3819(17)
Ge2 Si3 2.3934(16)
Si1 C18 1.883(6)
Si1 C19 1.886(6)
Si1 C20 1.892(6)
Si2 C21 1.885(6)
Si2 C23 1.887(6)
Si2 C22 1.887(6)
Si3 C26 1.873(6)
Si3 C25 1.881(6)
Si3 C24 1.889(6)
Si4 C27 1.867(5)
Si4 C28 1.883(5)
Si4 C29 1.884(6)
P1 C30 1.823(6)
P1 C31 1.830(6)
P1 C32 1.839(5)
C1 C7 1.366(9)
C1 C5 1.385(8)
C2 C3 1.380(8)
C2 C7 1.384(9)
C3 C6 1.375(9)
C4 C5 1.511(9)
C5 C6 1.382(8)
C8 C9 1.401(8)
C8 C12 1.411(8)
C9 C10 1.399(8)
C10 C11 1.412(8)
C11 C12 1.403(8)
C13 C14 1.393(8)
C13 C17 1.404(7)
C14 C15 1.413(8)
C15 C16 1.399(8)
C16 C17 1.405(8)

loop_
_geom_torsion_atom_site_label_1
_geom_torsion_atom_site_label_2
_geom_torsion_atom_site_label_3
_geom_torsion_atom_site_label_4
_geom_torsion
C15 Hf1 Ge1 Si2 121.44(16)
C16 Hf1 Ge1 Si2 119.33(16)
C11 Hf1 Ge1 Si2 39.06(15)
C17 Hf1 Ge1 Si2 156.96(17)
C12 Hf1 Ge1 Si2 19.85(15)
C10 Hf1 Ge1 Si2 19.0(2)
C14 Hf1 Ge1 Si2 153.32(16)
C13 Hf1 Ge1 Si2 174.06(14)
C8 Hf1 Ge1 Si2 -12.45(14)
C9 Hf1 Ge1 Si2 -16.12(16)
P1 Hf1 Ge1 Si2 -102.46(7)
Ge2 Hf1 Ge1 Si2 -104.49(6)
C15 Hf1 Ge1 Si1 -25.02(15)
C16 Hf1 Ge1 Si1 -27.13(17)
C11 Hf1 Ge1 Si1 -107.40(15)
C17 Hf1 Ge1 Si1 10.50(18)
C12 Hf1 Ge1 Si1 -126.61(16)
C10 Hf1 Ge1 Si1 -127.5(2)
C14 Hf1 Ge1 Si1 6.86(16)
C13 Hf1 Ge1 Si1 27.60(14)
C8 Hf1 Ge1 Si1 -158.91(15)
C9 Hf1 Ge1 Si1 -162.58(16)
P1 Hf1 Ge1 Si1 111.08(7)
Ge2 Hf1 Ge1 Si1 109.05(7)
C15 Hf1 Ge1 Ge2 -134.07(15)
C16 Hf1 Ge1 Ge2 -136.18(16)
C11 Hf1 Ge1 Ge2 143.55(14)
C17 Hf1 Ge1 Ge2 -98.55(17)
C12 Hf1 Ge1 Ge2 124.34(15)
C10 Hf1 Ge1 Ge2 123.5(2)
C14 Hf1 Ge1 Ge2 -102.19(15)
C13 Hf1 Ge1 Ge2 -81.45(13)
C8 Hf1 Ge1 Ge2 92.04(14)
C9 Hf1 Ge1 Ge2 88.37(15)
P1 Hf1 Ge1 Ge2 2.03(5)
Si2 Ge1 Ge2 Si4 -120.62(6)
Si1 Ge1 Ge2 Si4 -1.91(7)
Hf1 Ge1 Ge2 Si4 121.59(4)
Si2 Ge1 Ge2 Si3 -5.15(7)
Si1 Ge1 Ge2 Si3 113.57(7)
Hf1 Ge1 Ge2 Si3 -122.93(5)
Si2 Ge1 Ge2 Hf1 117.79(5)
Si1 Ge1 Ge2 Hf1 -123.49(5)
C15 Hf1 Ge2 Si4 -43.27(17)
C16 Hf1 Ge2 Si4 -11.6(2)
C11 Hf1 Ge2 Si4 -158.1(2)
C17 Hf1 Ge2 Si4 20.08(16)
C12 Hf1 Ge2 Si4 -154.06(15)
C10 Hf1 Ge2 Si4 152.5(2)
C14 Hf1 Ge2 Si4 -27.54(14)
C13 Hf1 Ge2 Si4 4.83(14)
C8 Hf1 Ge2 Si4 177.82(14)
C9 Hf1 Ge2 Si4 150.16(15)
P1 Hf1 Ge2 Si4 83.12(7)
C15 Hf1 Ge2 Si3 159.63(17)
C16 Hf1 Ge2 Si3 -168.7(2)
C11 Hf1 Ge2 Si3 44.8(2)
C17 Hf1 Ge2 Si3 -137.02(16)
C12 Hf1 Ge2 Si3 48.84(15)
C10 Hf1 Ge2 Si3 -4.6(2)
C14 Hf1 Ge2 Si3 175.36(14)
C13 Hf1 Ge2 Si3 -152.27(14)
C8 Hf1 Ge2 Si3 20.72(15)
C9 Hf1 Ge2 Si3 -6.94(15)
P1 Hf1 Ge2 Si3 -73.98(7)
C15 Hf1 Ge2 Ge1 55.21(16)
C16 Hf1 Ge2 Ge1 86.9(2)
C11 Hf1 Ge2 Ge1 -59.6(2)
C17 Hf1 Ge2 Ge1 118.56(15)
C12 Hf1 Ge2 Ge1 -55.58(15)
C10 Hf1 Ge2 Ge1 -109.1(2)
C14 Hf1 Ge2 Ge1 70.94(14)
C13 Hf1 Ge2 Ge1 103.31(13)
C8 Hf1 Ge2 Ge1 -83.70(14)
C9 Hf1 Ge2 Ge1 -111.36(14)
P1 Hf1 Ge2 Ge1 -178.40(4)
Si2 Ge1 Si1 C18 82.0(2)
Ge2 Ge1 Si1 C18 -44.9(2)
Hf1 Ge1 Si1 C18 -125.4(2)
Si2 Ge1 Si1 C19 -153.0(2)
Ge2 Ge1 Si1 C19 80.1(3)
Hf1 Ge1 Si1 C19 -0.4(3)
Si2 Ge1 Si1 C20 -36.4(2)
Ge2 Ge1 Si1 C20 -163.3(2)
Hf1 Ge1 Si1 C20 116.2(2)
Si1 Ge1 Si2 C21 -44.8(2)
Ge2 Ge1 Si2 C21 85.3(2)
Hf1 Ge1 Si2 C21 160.3(2)
Si1 Ge1 Si2 C23 -166.0(2)
Ge2 Ge1 Si2 C23 -35.8(2)
Hf1 Ge1 Si2 C23 39.2(2)
Si1 Ge1 Si2 C22 75.2(2)
Ge2 Ge1 Si2 C22 -154.6(2)
Hf1 Ge1 Si2 C22 -79.6(2)
Si4 Ge2 Si3 C26 75.1(2)
Ge1 Ge2 Si3 C26 -45.4(2)
Hf1 Ge2 Si3 C26 -123.5(2)
Si4 Ge2 Si3 C25 -41.7(2)
Ge1 Ge2 Si3 C25 -162.3(2)
Hf1 Ge2 Si3 C25 119.6(2)
Si4 Ge2 Si3 C24 -160.2(2)
Ge1 Ge2 Si3 C24 79.2(2)
Hf1 Ge2 Si3 C24 1.2(2)
Si3 Ge2 Si4 C27 -166.3(2)
Ge1 Ge2 Si4 C27 -42.2(2)
Hf1 Ge2 Si4 C27 31.7(2)
Si3 Ge2 Si4 C28 -44.4(2)
Ge1 Ge2 Si4 C28 79.8(2)
Hf1 Ge2 Si4 C28 153.6(2)
Si3 Ge2 Si4 C29 74.1(2)
Ge1 Ge2 Si4 C29 -161.8(2)
Hf1 Ge2 Si4 C29 -87.9(2)
C15 Hf1 P1 C30 47.1(3)
C16 Hf1 P1 C30 70.3(3)
C11 Hf1 P1 C30 150.7(3)
C17 Hf1 P1 C30 54.3(3)
C12 Hf1 P1 C30 -171.6(3)
C10 Hf1 P1 C30 148.7(3)
C14 Hf1 P1 C30 14.4(3)
C13 Hf1 P1 C30 21.0(3)
C8 Hf1 P1 C30 -157.8(3)
C9 Hf1 P1 C30 178.9(3)
Ge2 Hf1 P1 C30 -71.2(2)
C15 Hf1 P1 C31 169.3(3)
C16 Hf1 P1 C31 -167.4(3)
C11 Hf1 P1 C31 -87.1(3)
C17 Hf1 P1 C31 176.6(3)
C12 Hf1 P1 C31 -49.4(3)
C10 Hf1 P1 C31 -89.1(3)
C14 Hf1 P1 C31 136.6(3)
C13 Hf1 P1 C31 143.3(3)
C8 Hf1 P1 C31 -35.6(3)
C9 Hf1 P1 C31 -58.9(3)
Ge2 Hf1 P1 C31 51.0(3)
C15 Hf1 P1 C32 -70.3(3)
C16 Hf1 P1 C32 -47.0(3)
C11 Hf1 P1 C32 33.3(3)
C17 Hf1 P1 C32 -63.0(3)
C12 Hf1 P1 C32 71.0(3)
C10 Hf1 P1 C32 31.3(3)
C14 Hf1 P1 C32 -103.0(3)
C13 Hf1 P1 C32 -96.3(3)
C8 Hf1 P1 C32 84.8(3)
C9 Hf1 P1 C32 61.5(3)
Ge2 Hf1 P1 C32 171.4(2)
C7 C2 C3 C6 -0.9(9)
C7 C1 C5 C6 1.2(9)
C7 C1 C5 C4 -179.2(6)
C2 C3 C6 C5 1.2(9)
C1 C5 C6 C3 -1.3(9)
C4 C5 C6 C3 179.1(6)
C5 C1 C7 C2 -1.0(10)
C3 C2 C7 C1 0.8(9)
C15 Hf1 C8 C9 108.4(4)
C16 Hf1 C8 C9 64.6(4)
C11 Hf1 C8 C9 76.9(4)
C17 Hf1 C8 C9 20.9(5)
C12 Hf1 C8 C9 114.2(5)
C10 Hf1 C8 C9 36.0(3)
C14 Hf1 C8 C9 152.7(4)
C13 Hf1 C8 C9 -53.0(15)
P1 Hf1 C8 C9 -44.5(3)
Ge2 Hf1 C8 C9 -122.9(3)
C15 Hf1 C8 C12 -5.8(4)
C16 Hf1 C8 C12 -49.7(4)
C11 Hf1 C8 C12 -37.3(3)
C17 Hf1 C8 C12 -93.3(4)
C10 Hf1 C8 C12 -78.2(4)
C14 Hf1 C8 C12 38.4(6)
C13 Hf1 C8 C12 -167.3(12)
C9 Hf1 C8 C12 -114.2(5)
P1 Hf1 C8 C12 -158.7(3)
Ge2 Hf1 C8 C12 122.9(3)
C12 C8 C9 C10 2.4(6)
Hf1 C8 C9 C10 -63.8(4)
C12 C8 C9 Hf1 66.1(4)
C15 Hf1 C9 C10 13.5(5)
C16 Hf1 C9 C10 -14.8(4)
C11 Hf1 C9 C10 38.1(3)
C17 Hf1 C9 C10 -50.3(4)
C12 Hf1 C9 C10 79.1(4)
C14 Hf1 C9 C10 -12.0(9)
C13 Hf1 C9 C10 -73.0(5)
C8 Hf1 C9 C10 116.9(5)
P1 Hf1 C9 C10 -110.6(4)
Ge2 Hf1 C9 C10 177.1(3)
C15 Hf1 C9 C8 -103.4(4)
C16 Hf1 C9 C8 -131.7(3)
C11 Hf1 C9 C8 -78.8(4)
C17 Hf1 C9 C8 -167.3(3)
C12 Hf1 C9 C8 -37.8(3)
C10 Hf1 C9 C8 -116.9(5)
C14 Hf1 C9 C8 -128.9(7)
C13 Hf1 C9 C8 170.1(3)
P1 Hf1 C9 C8 132.5(4)
Ge2 Hf1 C9 C8 60.2(3)
C8 C9 C10 C11 -2.7(6)
Hf1 C9 C10 C11 -66.8(4)
C8 C9 C10 Hf1 64.1(4)
C15 Hf1 C10 C9 -170.1(4)
C16 Hf1 C10 C9 166.0(4)
C11 Hf1 C10 C9 -113.8(5)
C17 Hf1 C10 C9 135.6(4)
C12 Hf1 C10 C9 -76.7(4)
C14 Hf1 C10 C9 175.8(3)
C13 Hf1 C10 C9 134.9(3)
C8 Hf1 C10 C9 -36.0(3)
P1 Hf1 C10 C9 63.0(3)
Ge2 Hf1 C10 C9 -4.2(5)
C15 Hf1 C10 C11 -56.3(4)
C16 Hf1 C10 C11 -80.2(4)
C17 Hf1 C10 C11 -110.6(3)
C12 Hf1 C10 C11 37.1(3)
C14 Hf1 C10 C11 -70.4(4)
C13 Hf1 C10 C11 -111.3(3)
C8 Hf1 C10 C11 77.8(4)
C9 Hf1 C10 C11 113.8(5)
P1 Hf1 C10 C11 176.8(3)
Ge2 Hf1 C10 C11 109.6(3)
C9 C10 C11 C12 2.0(6)
Hf1 C10 C11 C12 -66.3(4)
C9 C10 C11 Hf1 68.2(4)
C15 Hf1 C11 C12 -119.9(4)
C16 Hf1 C11 C12 -152.5(4)
C17 Hf1 C11 C12 -171.1(3)
C10 Hf1 C11 C12 114.9(5)
C14 Hf1 C11 C12 -115.0(4)
C13 Hf1 C11 C12 -150.2(3)
C8 Hf1 C11 C12 37.3(3)
C9 Hf1 C11 C12 77.6(4)
P1 Hf1 C11 C12 111.3(3)
Ge2 Hf1 C11 C12 7.2(5)
C15 Hf1 C11 C10 125.1(4)
C16 Hf1 C11 C10 92.6(4)
C17 Hf1 C11 C10 73.9(4)
C12 Hf1 C11 C10 -114.9(5)
C14 Hf1 C11 C10 130.1(3)
C13 Hf1 C11 C10 94.9(4)
C8 Hf1 C11 C10 -77.6(4)
C9 Hf1 C11 C10 -37.4(3)
P1 Hf1 C11 C10 -3.7(4)
Ge2 Hf1 C11 C10 -107.7(3)
C10 C11 C12 C8 -0.5(6)
Hf1 C11 C12 C8 -66.8(4)
C10 C11 C12 Hf1 66.2(4)
C9 C8 C12 C11 -1.1(6)
Hf1 C8 C12 C11 66.3(4)
C9 C8 C12 Hf1 -67.4(4)
C15 Hf1 C12 C11 60.9(4)
C16 Hf1 C12 C11 27.7(4)
C17 Hf1 C12 C11 12.3(5)
C10 Hf1 C12 C11 -37.3(4)
C14 Hf1 C12 C11 84.4(4)
C13 Hf1 C12 C11 61.5(6)
C8 Hf1 C12 C11 -114.7(5)
C9 Hf1 C12 C11 -77.5(4)
P1 Hf1 C12 C11 -88.7(4)
Ge2 Hf1 C12 C11 -175.0(3)
C15 Hf1 C12 C8 175.7(3)
C16 Hf1 C12 C8 142.4(3)
C11 Hf1 C12 C8 114.7(5)
C17 Hf1 C12 C8 127.1(3)
C10 Hf1 C12 C8 77.4(4)
C14 Hf1 C12 C8 -160.9(3)
C13 Hf1 C12 C8 176.2(4)
C9 Hf1 C12 C8 37.2(3)
P1 Hf1 C12 C8 26.1(4)
Ge2 Hf1 C12 C8 -60.2(3)
C15 Hf1 C13 C14 37.1(3)
C16 Hf1 C13 C14 77.8(4)
C11 Hf1 C13 C14 75.0(4)
C17 Hf1 C13 C14 115.3(5)
C12 Hf1 C13 C14 36.5(6)
C10 Hf1 C13 C14 116.7(4)
C8 Hf1 C13 C14 -159.6(12)
C9 Hf1 C13 C14 155.5(3)
P1 Hf1 C13 C14 -168.3(3)
Ge2 Hf1 C13 C14 -89.9(3)
C15 Hf1 C13 C17 -78.1(4)
C16 Hf1 C13 C17 -37.4(3)
C11 Hf1 C13 C17 -40.2(4)
C12 Hf1 C13 C17 -78.8(5)
C10 Hf1 C13 C17 1.4(4)
C14 Hf1 C13 C17 -115.3(5)
C8 Hf1 C13 C17 85.1(14)
C9 Hf1 C13 C17 40.2(5)
P1 Hf1 C13 C17 76.4(3)
Ge2 Hf1 C13 C17 154.8(3)
C17 C13 C14 C15 0.6(6)
Hf1 C13 C14 C15 -65.0(4)
C17 C13 C14 Hf1 65.6(4)
C15 Hf1 C14 C13 -115.7(5)
C16 Hf1 C14 C13 -78.0(4)
C11 Hf1 C14 C13 -124.8(3)
C17 Hf1 C14 C13 -37.1(3)
C12 Hf1 C14 C13 -161.7(3)
C10 Hf1 C14 C13 -90.0(4)
C8 Hf1 C14 C13 174.0(4)
C9 Hf1 C14 C13 -81.2(8)
P1 Hf1 C14 C13 12.2(4)
Ge2 Hf1 C14 C13 90.0(3)
C16 Hf1 C14 C15 37.7(3)
C11 Hf1 C14 C15 -9.1(4)
C17 Hf1 C14 C15 78.6(4)
C12 Hf1 C14 C15 -46.0(4)
C10 Hf1 C14 C15 25.7(4)
C13 Hf1 C14 C15 115.7(5)
C8 Hf1 C14 C15 -70.3(6)
C9 Hf1 C14 C15 34.5(9)
P1 Hf1 C14 C15 127.9(3)
Ge2 Hf1 C14 C15 -154.3(3)
C13 C14 C15 C16 -1.1(6)
Hf1 C14 C15 C16 -66.9(4)
C13 C14 C15 Hf1 65.8(4)
C11 Hf1 C15 C16 -74.4(4)
C17 Hf1 C15 C16 37.0(3)
C12 Hf1 C15 C16 -102.8(4)
C10 Hf1 C15 C16 -47.2(4)
C14 Hf1 C15 C16 113.8(5)
C13 Hf1 C15 C16 77.5(4)
C8 Hf1 C15 C16 -99.6(4)
C9 Hf1 C15 C16 -54.6(5)
P1 Hf1 C15 C16 45.6(4)
Ge2 Hf1 C15 C16 143.7(3)
C16 Hf1 C15 C14 -113.8(5)
C11 Hf1 C15 C14 171.8(4)
C17 Hf1 C15 C14 -76.8(4)
C12 Hf1 C15 C14 143.3(3)
C10 Hf1 C15 C14 -161.1(3)
C13 Hf1 C15 C14 -36.4(3)
C8 Hf1 C15 C14 146.5(3)
C9 Hf1 C15 C14 -168.4(3)
P1 Hf1 C15 C14 -68.3(4)
Ge2 Hf1 C15 C14 29.8(4)
C14 C15 C16 C17 1.2(6)
Hf1 C15 C16 C17 -66.2(4)
C14 C15 C16 Hf1 67.3(4)
C11 Hf1 C16 C15 99.7(4)
C17 Hf1 C16 C15 -115.4(5)
C12 Hf1 C16 C15 84.6(4)
C10 Hf1 C16 C15 133.2(4)
C14 Hf1 C16 C15 -37.9(3)
C13 Hf1 C16 C15 -78.1(4)
C8 Hf1 C16 C15 110.0(4)
C9 Hf1 C16 C15 141.2(4)
P1 Hf1 C16 C15 -144.4(3)
Ge2 Hf1 C16 C15 -57.8(5)
C15 Hf1 C16 C17 115.4(5)
C11 Hf1 C16 C17 -145.0(4)
C12 Hf1 C16 C17 -160.0(3)
C10 Hf1 C16 C17 -111.4(4)
C14 Hf1 C16 C17 77.4(4)
C13 Hf1 C16 C17 37.2(3)
C8 Hf1 C16 C17 -134.6(3)
C9 Hf1 C16 C17 -103.4(3)
P1 Hf1 C16 C17 -29.1(3)
Ge2 Hf1 C16 C17 57.6(4)
C15 C16 C17 C13 -0.8(6)
Hf1 C16 C17 C13 -66.7(4)
C15 C16 C17 Hf1 65.9(4)
C14 C13 C17 C16 0.1(6)
Hf1 C13 C17 C16 66.1(4)
C14 C13 C17 Hf1 -66.0(4)
C15 Hf1 C17 C16 -37.0(3)
C11 Hf1 C17 C16 34.9(4)
C12 Hf1 C17 C16 28.1(5)
C10 Hf1 C17 C16 66.5(4)
C14 Hf1 C17 C16 -77.9(4)
C13 Hf1 C17 C16 -114.7(5)
C8 Hf1 C17 C16 78.7(5)
C9 Hf1 C17 C16 90.9(4)
P1 Hf1 C17 C16 150.2(3)
Ge2 Hf1 C17 C16 -143.8(3)
C15 Hf1 C17 C13 77.7(4)
C16 Hf1 C17 C13 114.7(5)
C11 Hf1 C17 C13 149.6(3)
C12 Hf1 C17 C13 142.8(3)
C10 Hf1 C17 C13 -178.8(3)
C14 Hf1 C17 C13 36.7(3)
C8 Hf1 C17 C13 -166.6(3)
C9 Hf1 C17 C13 -154.5(3)
P1 Hf1 C17 C13 -95.2(3)
Ge2 Hf1 C17 C13 -29.1(4)
